data_4501642
loop_
_publ_author_name
'Lu, Wen-Guan'
'Jiang, Long'
'Lu, Tong-Bu'

_publ_section_title
;
 Lanthanide Contraction and Temperature-Dependent Structures of Lanthanide
 Coordination Polymers with Imidazole-4,5-Dicarboxylate and Oxalate
;
_journal_issue 10
_journal_name_full 'Crystal Growth &amp; Design'
_journal_page_first 4310
_journal_paper_doi 10.1021/cg100196j
_journal_volume 10
_journal_year 2010
_chemical_formula_sum 'C6 H8 N2 Nd O9'
_chemical_formula_weight 396.38
_chemical_name_systematic
; 
 ? 
;
_space_group_IT_number 14
_symmetry_cell_setting monoclinic
_symmetry_space_group_name_Hall '-P 2ybc'
_symmetry_space_group_name_H-M 'P 1 21/c 1'
_atom_sites_solution_hydrogens geom
_atom_sites_solution_primary direct
_atom_sites_solution_secondary difmap
_audit_creation_method SHELXL-97
_cell_angle_alpha 90.00
_cell_angle_beta 110.873(2)
_cell_angle_gamma 90.00
_cell_formula_units_Z 4
_cell_length_a 7.4725(11)
_cell_length_b 17.173(3)
_cell_length_c 8.5294(12)
_cell_measurement_temperature 293(2)
_cell_volume 1022.7(3)
_computing_cell_refinement 'Bruker SMART'
_computing_data_collection 'Bruker SMART'
_computing_data_reduction 'Bruker SAINT'
_computing_molecular_graphics 'Bruker SHELXTL'
_computing_publication_material 'Bruker SHELXTL'
_computing_structure_refinement 'SHELXL-97 (Sheldrick, 1997)'
_computing_structure_solution 'SHELXS-97 (Sheldrick, 1990)'
_diffrn_ambient_temperature 293(2)
_diffrn_measured_fraction_theta_full 0.996
_diffrn_measured_fraction_theta_max 0.996
_diffrn_measurement_device_type 'CCD area detector'
_diffrn_measurement_method 'phi and omega scans'
_diffrn_radiation_monochromator graphite
_diffrn_radiation_source 'fine-focus sealed tube'
_diffrn_radiation_type MoK\a
_diffrn_radiation_wavelength 0.71073
_diffrn_reflns_av_R_equivalents 0.0410
_diffrn_reflns_av_sigmaI/netI 0.0413
_diffrn_reflns_limit_h_max 9
_diffrn_reflns_limit_h_min -9
_diffrn_reflns_limit_k_max 21
_diffrn_reflns_limit_k_min -21
_diffrn_reflns_limit_l_max 10
_diffrn_reflns_limit_l_min -10
_diffrn_reflns_number 7816
_diffrn_reflns_theta_full 27.03
_diffrn_reflns_theta_max 27.03
_diffrn_reflns_theta_min 2.37
_diffrn_standards_interval_count 0
_diffrn_standards_interval_time 0
_diffrn_standards_number 0
_exptl_absorpt_coefficient_mu 5.126
_exptl_absorpt_correction_T_max 0.4943
_exptl_absorpt_correction_T_min 0.4271
_exptl_absorpt_correction_type multi-scan
_exptl_absorpt_process_details SADABS
_exptl_crystal_colour purple
_exptl_crystal_density_diffrn 2.574
_exptl_crystal_density_method 'not measured'
_exptl_crystal_description block
_exptl_crystal_F_000 760
_exptl_crystal_size_max 0.20
_exptl_crystal_size_mid 0.18
_exptl_crystal_size_min 0.16
_refine_diff_density_max 0.953
_refine_diff_density_min -1.106
_refine_diff_density_rms 0.223
_refine_ls_extinction_method none
_refine_ls_goodness_of_fit_ref 1.153
_refine_ls_hydrogen_treatment constr
_refine_ls_matrix_type full
_refine_ls_number_parameters 163
_refine_ls_number_reflns 2230
_refine_ls_number_restraints 9
_refine_ls_restrained_S_all 1.150
_refine_ls_R_factor_all 0.0430
_refine_ls_R_factor_gt 0.0274
_refine_ls_shift/su_max 0.002
_refine_ls_shift/su_mean 0.000
_refine_ls_structure_factor_coef Fsqd
_refine_ls_weighting_details 'calc w=1/[\s^2^(Fo^2^)+(0.0249P)^2^+2.9344P] where P=(Fo^2^+2Fc^2^)/3'
_refine_ls_weighting_scheme calc
_refine_ls_wR_factor_gt 0.0563
_refine_ls_wR_factor_ref 0.0701
_reflns_number_gt 1758
_reflns_number_total 2230
_reflns_threshold_expression >2sigma(I)
_cod_data_source_file cg100196j_si_002.cif
_cod_data_source_block 1Nd
_cod_depositor_comments
;
The following automatic conversions were performed:

'_symmetry_cell_setting' value 'Monoclinic' changed to 'monoclinic'
according to /home/saulius/struct/CIF-dictionaries/cif_core.dic
dictionary named 'cif_core.dic' version 2.4.2 from 2011-04-26.

Automatic conversion script
Id: cif_fix_values 1715 2011-07-08 13:25:40Z adriana 
;
_cod_original_sg_symbol_H-M P2(1)/c
_cod_database_code 4501642

loop_
_symmetry_equiv_pos_as_xyz
'x, y, z'
'-x, y+1/2, -z+1/2'
'-x, -y, -z'
'x, -y-1/2, z-1/2'

loop_
_atom_site_label
_atom_site_type_symbol
_atom_site_fract_x
_atom_site_fract_y
_atom_site_fract_z
_atom_site_U_iso_or_equiv
_atom_site_adp_type
_atom_site_occupancy
_atom_site_symmetry_multiplicity
_atom_site_calc_flag
_atom_site_refinement_flags
Nd1 Nd 0.17100(4) 0.589336(16) 0.24885(3) 0.01064(10) Uani 1 1 d .
O1 O 0.2826(5) 0.7003(2) 0.4539(5) 0.0155(8) Uani 1 1 d .
N2 N -0.3092(7) 0.7769(3) 0.1662(6) 0.0190(11) Uani 1 1 d .
H2 H -0.4155 0.7986 0.1068 0.023 Uiso 1 1 calc R
N1 N -0.0852(6) 0.6885(3) 0.2557(6) 0.0164(10) Uani 1 1 d .
C2 C -0.0230(8) 0.7555(3) 0.3484(7) 0.0142(11) Uani 1 1 d .
C1 C 0.1747(8) 0.7531(3) 0.4771(6) 0.0135(11) Uani 1 1 d .
C3 C -0.2589(8) 0.7035(3) 0.1520(7) 0.0183(13) Uani 1 1 d .
H3 H -0.3375 0.6674 0.0777 0.022 Uiso 1 1 calc R
O2 O 0.2273(5) 0.7983(2) 0.5982(5) 0.0187(9) Uani 1 1 d .
O6 O -0.1014(5) 0.5149(2) 0.2836(5) 0.0175(8) Uani 1 1 d .
C5 C -0.1661(8) 0.8962(3) 0.3321(7) 0.0129(11) Uani 1 1 d .
C4 C -0.1588(7) 0.8126(3) 0.2949(6) 0.0137(12) Uani 1 1 d .
C6 C -0.0908(8) 0.4894(3) 0.4231(7) 0.0138(11) Uani 1 1 d .
O3 O -0.0775(6) 0.9189(2) 0.4782(5) 0.0197(9) Uani 1 1 d .
O2W O 0.5242(5) 0.5860(2) 0.3871(5) 0.0244(9) Uani 1 1 d D
H2A H 0.5598 0.5518 0.3310 0.037 Uiso 1 1 d RD
H2B H 0.5850 0.5775 0.4920 0.037 Uiso 1 1 d RD
O7 O -0.2155(5) 0.4497(2) 0.4551(5) 0.0183(9) Uani 1 1 d .
O1W O 0.3431(6) 0.5495(2) 0.0525(5) 0.0226(9) Uani 1 1 d D
H1A H 0.2956 0.5108 -0.0133 0.034 Uiso 1 1 d RD
H1B H 0.3664 0.5858 -0.0075 0.034 Uiso 1 1 d RD
O4 O -0.2584(6) 0.9415(2) 0.2134(5) 0.0193(9) Uani 1 1 d .
O3W O 0.4039(6) 0.6476(3) 0.8198(5) 0.0313(11) Uani 1 1 d D
H3A H 0.3657 0.6170 0.7348 0.047 Uiso 1 1 d RD
H3B H 0.3800 0.6946 0.7845 0.047 Uiso 1 1 d RD

loop_
_atom_site_aniso_label
_atom_site_aniso_U_11
_atom_site_aniso_U_22
_atom_site_aniso_U_33
_atom_site_aniso_U_23
_atom_site_aniso_U_13
_atom_site_aniso_U_12
Nd1 0.01158(14) 0.00941(14) 0.01017(15) 0.00104(13) 0.00295(10) 0.00035(13)
O1 0.0147(19) 0.0137(19) 0.015(2) -0.0035(15) 0.0012(16) 0.0015(16)
N2 0.015(2) 0.014(2) 0.024(3) -0.002(2) 0.003(2) 0.002(2)
N1 0.012(2) 0.013(2) 0.023(3) -0.005(2) 0.005(2) -0.0018(19)
C2 0.017(3) 0.011(3) 0.016(3) -0.003(2) 0.008(2) -0.002(2)
C1 0.016(3) 0.013(3) 0.011(3) 0.001(2) 0.004(2) -0.003(2)
C3 0.015(3) 0.017(3) 0.013(3) -0.007(2) -0.007(2) 0.000(2)
O2 0.018(2) 0.021(2) 0.010(2) -0.0051(17) -0.0021(17) 0.0009(17)
O6 0.0172(19) 0.023(2) 0.0104(19) 0.0030(16) 0.0023(16) -0.0042(17)
C5 0.011(2) 0.010(3) 0.019(3) 0.002(2) 0.007(2) 0.002(2)
C4 0.010(3) 0.017(3) 0.010(3) -0.003(2) -0.003(2) -0.001(2)
C6 0.016(3) 0.012(3) 0.014(3) -0.001(2) 0.005(2) 0.003(2)
O3 0.024(2) 0.016(2) 0.0108(19) -0.0024(16) -0.0037(17) 0.0044(17)
O2W 0.017(2) 0.031(2) 0.021(2) -0.0059(19) 0.0010(17) 0.0054(19)
O7 0.019(2) 0.019(2) 0.017(2) 0.0005(17) 0.0067(18) -0.0067(17)
O1W 0.031(2) 0.020(2) 0.021(2) -0.0023(18) 0.014(2) -0.0026(19)
O4 0.026(2) 0.0122(19) 0.020(2) 0.0007(17) 0.0083(18) 0.0027(17)
O3W 0.039(3) 0.031(3) 0.022(2) -0.001(2) 0.008(2) -0.005(2)

loop_
_atom_type_symbol
_atom_type_description
_atom_type_scat_dispersion_real
_atom_type_scat_dispersion_imag
_atom_type_scat_source
C C 0.0033 0.0016 'International Tables Vol C Tables 4.2.6.8 and 6.1.1.4'
H H 0.0000 0.0000 'International Tables Vol C Tables 4.2.6.8 and 6.1.1.4'
N N 0.0061 0.0033 'International Tables Vol C Tables 4.2.6.8 and 6.1.1.4'
O O 0.0106 0.0060 'International Tables Vol C Tables 4.2.6.8 and 6.1.1.4'
Nd Nd -0.1943 3.0179 'International Tables Vol C Tables 4.2.6.8 and 6.1.1.4'

loop_
_geom_angle_atom_site_label_1
_geom_angle_atom_site_label_2
_geom_angle_atom_site_label_3
_geom_angle
_geom_angle_site_symmetry_1
_geom_angle_site_symmetry_3
O3 Nd1 O2 76.04(13) 4_575 4_575
O3 Nd1 O2W 141.75(14) 4_575 .
O2 Nd1 O2W 85.11(13) 4_575 .
O3 Nd1 O6 72.60(13) 4_575 .
O2 Nd1 O6 139.95(13) 4_575 .
O2W Nd1 O6 134.68(13) . .
O3 Nd1 O7 136.94(13) 4_575 3_566
O2 Nd1 O7 138.93(13) 4_575 3_566
O2W Nd1 O7 77.23(13) . 3_566
O6 Nd1 O7 64.45(12) . 3_566
O3 Nd1 O1 131.64(12) 4_575 .
O2 Nd1 O1 71.96(13) 4_575 .
O2W Nd1 O1 69.79(12) . .
O6 Nd1 O1 112.66(13) . .
O7 Nd1 O1 67.20(12) 3_566 .
O3 Nd1 O1W 75.51(14) 4_575 .
O2 Nd1 O1W 69.08(13) 4_575 .
O2W Nd1 O1W 66.67(13) . .
O6 Nd1 O1W 124.26(13) . .
O7 Nd1 O1W 132.23(13) 3_566 .
O1 Nd1 O1W 122.74(13) . .
O3 Nd1 N1 74.56(14) 4_575 .
O2 Nd1 N1 75.99(14) 4_575 .
O2W Nd1 N1 132.71(14) . .
O6 Nd1 N1 72.15(14) . .
O7 Nd1 N1 89.25(14) 3_566 .
O1 Nd1 N1 63.23(13) . .
O1W Nd1 N1 138.30(14) . .
O3 Nd1 O4 97.78(13) 4_575 2_545
O2 Nd1 O4 138.77(13) 4_575 2_545
O2W Nd1 O4 75.02(13) . 2_545
O6 Nd1 O4 70.62(13) . 2_545
O7 Nd1 O4 71.33(12) 3_566 2_545
O1 Nd1 O4 130.03(12) . 2_545
O1W Nd1 O4 69.92(13) . 2_545
N1 Nd1 O4 142.56(13) . 2_545
C1 O1 Nd1 125.1(3) . .
C3 N2 C4 108.1(5) . .
C3 N2 H2 125.9 . .
C4 N2 H2 125.9 . .
C3 N1 C2 105.9(4) . .
C3 N1 Nd1 132.8(4) . .
C2 N1 Nd1 117.6(3) . .
C4 C2 N1 110.4(5) . .
C4 C2 C1 133.4(5) . .
N1 C2 C1 116.2(5) . .
O2 C1 O1 123.0(5) . .
O2 C1 C2 122.2(5) . .
O1 C1 C2 114.8(5) . .
N1 C3 N2 111.6(5) . .
N1 C3 H3 124.2 . .
N2 C3 H3 124.2 . .
C1 O2 Nd1 150.8(4) . 4_576
C6 O6 Nd1 120.9(3) . .
O3 C5 O4 123.4(5) . .
O3 C5 C4 118.1(5) . .
O4 C5 C4 118.5(5) . .
C2 C4 N2 103.9(5) . .
C2 C4 C5 134.9(5) . .
N2 C4 C5 120.8(5) . .
O6 C6 O7 126.7(5) . .
O6 C6 C6 117.7(6) . 3_566
O7 C6 C6 115.6(6) . 3_566
C5 O3 Nd1 153.8(3) . 4_576
Nd1 O2W H2A 103.9 . .
Nd1 O2W H2B 125.3 . .
H2A O2W H2B 108.2 . .
C6 O7 Nd1 121.2(3) . 3_566
Nd1 O1W H1A 116.7 . .
Nd1 O1W H1B 117.0 . .
H1A O1W H1B 107.1 . .
C5 O4 Nd1 117.2(3) . 2
H3A O3W H3B 108.4 . .

loop_
_geom_bond_atom_site_label_1
_geom_bond_atom_site_label_2
_geom_bond_distance
_geom_bond_site_symmetry_2
Nd1 O3 2.397(4) 4_575
Nd1 O2 2.437(4) 4_575
Nd1 O2W 2.478(4) .
Nd1 O6 2.509(4) .
Nd1 O7 2.517(4) 3_566
Nd1 O1 2.519(4) .
Nd1 O1W 2.542(4) .
Nd1 N1 2.578(4) .
Nd1 O4 2.613(4) 2_545
O1 C1 1.275(6) .
N2 C3 1.334(7) .
N2 C4 1.402(7) .
N2 H2 0.8600 .
N1 C3 1.310(7) .
N1 C2 1.381(7) .
C2 C4 1.367(7) .
C2 C1 1.494(7) .
C1 O2 1.238(6) .
C3 H3 0.9300 .
O2 Nd1 2.437(4) 4_576
O6 C6 1.243(6) .
C5 O3 1.247(7) .
C5 O4 1.268(7) .
C5 C4 1.476(7) .
C6 O7 1.261(6) .
C6 C6 1.557(11) 3_566
O3 Nd1 2.397(4) 4_576
O2W H2A 0.8569 .
O2W H2B 0.8597 .
O7 Nd1 2.517(4) 3_566
O1W H1A 0.8603 .
O1W H1B 0.8628 .
O4 Nd1 2.613(4) 2
O3W H3A 0.8582 .
O3W H3B 0.8569 .

loop_
_geom_hbond_atom_site_label_D
_geom_hbond_atom_site_label_H
_geom_hbond_atom_site_label_A
_geom_hbond_distance_DH
_geom_hbond_distance_HA
_geom_hbond_distance_DA
_geom_hbond_angle_DHA
_geom_hbond_site_symmetry_A
O1W H1A O6 0.86 2.29 3.003(6) 140.6 3_565
O2W H2B O4 0.86 1.86 2.718(6) 173.6 4_676
O3W H3A O7 0.86 1.97 2.815(6) 165.8 3_566
O2W H2A O7 0.86 2.40 2.965(6) 124.2 1_655
O1W H1B O3W 0.86 1.92 2.762(6) 166.6 1_554
N2 H2 O1 0.86 2.17 2.967(6) 154.6 4_475

loop_
_geom_torsion_atom_site_label_1
_geom_torsion_atom_site_label_2
_geom_torsion_atom_site_label_3
_geom_torsion_atom_site_label_4
_geom_torsion
_geom_torsion_site_symmetry_1
_geom_torsion_site_symmetry_4
O3 Nd1 O1 C1 34.1(5) 4_575 .
O2 Nd1 O1 C1 85.1(4) 4_575 .
O2W Nd1 O1 C1 176.5(4) . .
O6 Nd1 O1 C1 -52.3(4) . .
O7 Nd1 O1 C1 -99.2(4) 3_566 .
O1W Nd1 O1 C1 134.1(4) . .
N1 Nd1 O1 C1 2.1(4) . .
O4 Nd1 O1 C1 -135.5(4) 2_545 .
O3 Nd1 N1 C3 8.4(5) 4_575 .
O2 Nd1 N1 C3 87.5(5) 4_575 .
O2W Nd1 N1 C3 157.0(5) . .
O6 Nd1 N1 C3 -67.9(5) . .
O7 Nd1 N1 C3 -131.2(5) 3_566 .
O1 Nd1 N1 C3 164.1(6) . .
O1W Nd1 N1 C3 53.9(6) . .
O4 Nd1 N1 C3 -74.2(6) 2_545 .
O3 Nd1 N1 C2 -146.4(4) 4_575 .
O2 Nd1 N1 C2 -67.3(4) 4_575 .
O2W Nd1 N1 C2 2.3(5) . .
O6 Nd1 N1 C2 137.3(4) . .
O7 Nd1 N1 C2 74.0(4) 3_566 .
O1 Nd1 N1 C2 9.3(4) . .
O1W Nd1 N1 C2 -100.8(4) . .
O4 Nd1 N1 C2 131.1(4) 2_545 .
C3 N1 C2 C4 -2.4(6) . .
Nd1 N1 C2 C4 158.6(4) . .
C3 N1 C2 C1 -179.8(5) . .
Nd1 N1 C2 C1 -18.8(6) . .
Nd1 O1 C1 O2 166.7(4) . .
Nd1 O1 C1 C2 -12.0(6) . .
C4 C2 C1 O2 24.7(10) . .
N1 C2 C1 O2 -158.6(5) . .
C4 C2 C1 O1 -156.6(6) . .
N1 C2 C1 O1 20.1(7) . .
C2 N1 C3 N2 3.0(7) . .
Nd1 N1 C3 N2 -153.8(4) . .
C4 N2 C3 N1 -2.5(7) . .
O1 C1 O2 Nd1 174.3(5) . 4_576
C2 C1 O2 Nd1 -7.1(11) . 4_576
O3 Nd1 O6 C6 179.5(4) 4_575 .
O2 Nd1 O6 C6 -140.4(4) 4_575 .
O2W Nd1 O6 C6 31.6(5) . .
O7 Nd1 O6 C6 -3.5(4) 3_566 .
O1 Nd1 O6 C6 -51.9(4) . .
O1W Nd1 O6 C6 121.6(4) . .
N1 Nd1 O6 C6 -101.5(4) . .
O4 Nd1 O6 C6 74.4(4) 2_545 .
N1 C2 C4 N2 0.9(6) . .
C1 C2 C4 N2 177.7(6) . .
N1 C2 C4 C5 -172.4(6) . .
C1 C2 C4 C5 4.4(11) . .
C3 N2 C4 C2 0.9(6) . .
C3 N2 C4 C5 175.4(5) . .
O3 C5 C4 C2 -35.4(10) . .
O4 C5 C4 C2 143.0(6) . .
O3 C5 C4 N2 152.2(5) . .
O4 C5 C4 N2 -29.4(8) . .
Nd1 O6 C6 O7 -178.0(4) . .
Nd1 O6 C6 C6 4.4(8) . 3_566
O4 C5 O3 Nd1 -152.2(6) . 4_576
C4 C5 O3 Nd1 26.2(11) . 4_576
O6 C6 O7 Nd1 -176.5(4) . 3_566
C6 C6 O7 Nd1 1.2(7) 3_566 3_566
O3 C5 O4 Nd1 19.9(7) . 2
C4 C5 O4 Nd1 -158.5(4) . 2
